data_4343266
loop_
_publ_author_name
'Su, Jian'
'Yao, Liudi'
'Zhao, Meng'
'Wang, Hui'
'Zhang, Qiong'
'Cheng, Longjiu'
'Zhang, Jun'
'Zhang, Shengyi'
'Wu, Jieying'
'Tian, Yupeng'

_publ_section_title
;
 Structural Induction Effect of a Zwitterion Pyridiniumolate for
 Metal-Organic Frameworks.
;
_journal_issue 13
_journal_name_full 'Inorganic chemistry'
_journal_page_first 6169
_journal_page_last 6175
_journal_paper_doi 10.1021/acs.inorgchem.5b00180
_journal_volume 54
_journal_year 2015
_chemical_formula_sum 'C10 H2 Cd O8'
_chemical_formula_weight 362.53
_chemical_name_systematic
; 
 ? 
;
_space_group_IT_number 135
_symmetry_cell_setting tetragonal
_symmetry_space_group_name_Hall '-P 4c 2ab'
_symmetry_space_group_name_H-M 'P 42/m b c'
_atom_sites_solution_hydrogens geom
_atom_sites_solution_primary direct
_atom_sites_solution_secondary difmap
_audit_creation_method SHELXL-97
_cell_angle_alpha 90.00
_cell_angle_beta 90.00
_cell_angle_gamma 90.00
_cell_formula_units_Z 8
_cell_length_a 13.795(2)
_cell_length_b 13.795(2)
_cell_length_c 17.743(6)
_cell_measurement_reflns_used 6721
_cell_measurement_temperature 296(2)
_cell_measurement_theta_max 54.222
_cell_measurement_theta_min 4.592
_cell_volume 3376.5(13)
_computing_cell_refinement smart
_computing_data_collection 'SMART (Bruker, 2005)'
_computing_data_reduction 'SAINT (Bruker, 2001)'
_computing_molecular_graphics SHELXTL
_computing_publication_material SHELXTL
_computing_structure_refinement 'SHELXL-97 (Sheldrick, 2008)'
_computing_structure_solution 'SHELXS-97 (Sheldrick, 2008)'
_diffrn_ambient_temperature 296(2)
_diffrn_measured_fraction_theta_full 0.970
_diffrn_measured_fraction_theta_max 0.970
_diffrn_measurement_device_type 'Bruker Smart Apex CCD'
_diffrn_measurement_method 'phi and omega scans'
_diffrn_radiation_monochromator graphite
_diffrn_radiation_source 'fine-focus sealed tube'
_diffrn_radiation_type MoK\a
_diffrn_radiation_wavelength 0.71073
_diffrn_reflns_av_R_equivalents 0.0233
_diffrn_reflns_av_sigmaI/netI 0.0122
_diffrn_reflns_limit_h_max 17
_diffrn_reflns_limit_h_min -16
_diffrn_reflns_limit_k_max 17
_diffrn_reflns_limit_k_min -17
_diffrn_reflns_limit_l_max 22
_diffrn_reflns_limit_l_min -22
_diffrn_reflns_number 23945
_diffrn_reflns_theta_full 27.28
_diffrn_reflns_theta_max 27.28
_diffrn_reflns_theta_min 2.09
_exptl_absorpt_coefficient_mu 1.317
_exptl_absorpt_correction_T_max 0.7695
_exptl_absorpt_correction_T_min 0.7343
_exptl_absorpt_correction_type multi-scan
_exptl_absorpt_process_details 'SADABS; Bruker, 2000'
_exptl_crystal_colour colorless
_exptl_crystal_density_diffrn 1.426
_exptl_crystal_density_method 'not measured'
_exptl_crystal_description octehedral
_exptl_crystal_F_000 1392
_exptl_crystal_size_max 0.25
_exptl_crystal_size_mid 0.24
_exptl_crystal_size_min 0.21
_refine_diff_density_max 1.439
_refine_diff_density_min -0.819
_refine_diff_density_rms 0.106
_refine_ls_extinction_method none
_refine_ls_goodness_of_fit_ref 1.055
_refine_ls_hydrogen_treatment mixed
_refine_ls_matrix_type full
_refine_ls_number_parameters 92
_refine_ls_number_reflns 1900
_refine_ls_number_restraints 42
_refine_ls_restrained_S_all 1.426
_refine_ls_R_factor_all 0.0548
_refine_ls_R_factor_gt 0.0425
_refine_ls_shift/su_max 0.038
_refine_ls_shift/su_mean 0.004
_refine_ls_structure_factor_coef Fsqd
_refine_ls_weighting_details 'calc w=1/[\s^2^(Fo^2^)+(0.0748P)^2^+5.5389P] where P=(Fo^2^+2Fc^2^)/3'
_refine_ls_weighting_scheme calc
_refine_ls_wR_factor_gt 0.1535
_refine_ls_wR_factor_ref 0.1634
_reflns_number_gt 1149
_reflns_number_total 1900
_reflns_threshold_expression >2sigma(I)
_cod_data_source_file ic5b00180_si_003.cif
_cod_data_source_block compound2
_cod_depositor_comments
;
The following automatic conversions were performed:

'_symmetry_cell_setting' value 'Tetragonal' changed to 'tetragonal'
according to
/usr/data/users/saulius/crontab/automatic-downloads/rss-feeds/ACS/lib/dictionaries/cif_core.dic
dictionary named 'cif_core.dic' version 2.4.2 from 2011-04-26.

Automatic conversion script
Id: cif_fix_values 3271 2015-04-21 07:52:19Z andrius 

 Adding full bibliography for 4343265--4343267.cif.
;
_cod_original_cell_volume 3376.4(14)
_cod_original_sg_symbol_H-M P4(2)/mbc
_cod_database_code 4343266

loop_
_symmetry_equiv_pos_as_xyz
'x, y, z'
'-x, -y, z'
'-y, x, z+1/2'
'y, -x, z+1/2'
'-x+1/2, y+1/2, -z'
'x+1/2, -y+1/2, -z'
'y+1/2, x+1/2, -z+1/2'
'-y+1/2, -x+1/2, -z+1/2'
'-x, -y, -z'
'x, y, -z'
'y, -x, -z-1/2'
'-y, x, -z-1/2'
'x-1/2, -y-1/2, z'
'-x-1/2, y-1/2, z'
'-y-1/2, -x-1/2, z-1/2'
'y-1/2, x-1/2, z-1/2'

loop_
_atom_site_label
_atom_site_type_symbol
_atom_site_fract_x
_atom_site_fract_y
_atom_site_fract_z
_atom_site_U_iso_or_equiv
_atom_site_adp_type
_atom_site_occupancy
_atom_site_symmetry_multiplicity
_atom_site_calc_flag
_atom_site_refinement_flags
C1 C 0.1399(3) 0.4801(4) 0.3610(2) 0.0435(11) Uani 1 1 d .
C2 C 0.1999(3) 0.4849(3) 0.4317(2) 0.0338(9) Uani 1 1 d .
C3 C 0.2992(3) 0.5059(3) 0.4320(2) 0.0355(10) Uani 1 1 d .
C4 C 0.3597(4) 0.5137(5) 0.3609(3) 0.0518(14) Uani 1 1 d .
C5 C 0.3463(5) 0.5175(6) 0.5000 0.0431(16) Uani 1 2 d S
H5 H 0.4118 0.5335 0.5000 0.08(3) Uiso 1 2 calc SR
C6 C 0.1527(4) 0.4733(5) 0.5000 0.0350(13) Uani 1 2 d S
H6 H 0.0873 0.4573 0.5000 0.05(2) Uiso 1 2 calc SR
Cd1 Cd 0.0000 0.5000 0.2500 0.0252(3) Uani 1 4 d SU
Cd2 Cd 0.5000 0.5000 0.2500 0.0258(3) Uani 1 4 d SU
O1 O 0.0775(3) 0.4171(3) 0.3541(2) 0.0582(10) Uani 1 1 d U
O2 O 0.1503(3) 0.5460(3) 0.3125(2) 0.0582(9) Uani 1 1 d U
O3 O 0.3524(3) 0.4493(3) 0.3122(2) 0.0673(11) Uani 1 1 d U
O4 O 0.4204(3) 0.5798(3) 0.3558(2) 0.0648(11) Uani 1 1 d U

loop_
_atom_site_aniso_label
_atom_site_aniso_U_11
_atom_site_aniso_U_22
_atom_site_aniso_U_33
_atom_site_aniso_U_23
_atom_site_aniso_U_13
_atom_site_aniso_U_12
C1 0.034(3) 0.073(3) 0.023(2) 0.001(2) -0.0024(18) 0.001(2)
C2 0.029(2) 0.052(2) 0.020(2) -0.0002(17) -0.0033(18) 0.0026(18)
C3 0.030(2) 0.059(3) 0.017(2) 0.0041(16) 0.0029(19) 0.0043(17)
C4 0.033(3) 0.095(4) 0.028(2) -0.001(2) 0.000(2) 0.008(2)
C5 0.030(4) 0.070(4) 0.029(3) 0.000 0.000 -0.004(3)
C6 0.026(3) 0.053(4) 0.026(3) 0.000 0.000 0.005(3)
Cd1 0.0304(4) 0.0304(4) 0.0148(5) 0.000 0.000 -0.0005(2)
Cd2 0.0312(4) 0.0312(4) 0.0149(5) 0.000 0.000 0.000
O1 0.0599(18) 0.0652(17) 0.0494(17) 0.0029(13) -0.0248(14) -0.0013(14)
O2 0.0532(16) 0.0768(19) 0.0446(16) 0.0077(15) -0.0151(13) -0.0043(14)
O3 0.0584(17) 0.095(2) 0.0489(18) -0.0092(16) 0.0175(14) -0.0093(15)
O4 0.0659(19) 0.0747(19) 0.0539(18) 0.0002(14) 0.0285(15) -0.0009(15)

loop_
_atom_type_symbol
_atom_type_description
_atom_type_scat_dispersion_real
_atom_type_scat_dispersion_imag
_atom_type_scat_source
C C 0.0033 0.0016 'International Tables Vol C Tables 4.2.6.8 and 6.1.1.4'
H H 0.0000 0.0000 'International Tables Vol C Tables 4.2.6.8 and 6.1.1.4'
O O 0.0106 0.0060 'International Tables Vol C Tables 4.2.6.8 and 6.1.1.4'
Cd Cd -0.8075 1.2024 'International Tables Vol C Tables 4.2.6.8 and 6.1.1.4'

loop_
_geom_angle_atom_site_label_1
_geom_angle_atom_site_label_2
_geom_angle_atom_site_label_3
_geom_angle
_geom_angle_site_symmetry_1
_geom_angle_site_symmetry_3
O1 C1 O2 121.5(4) . .
O1 C1 C2 120.0(4) . .
O2 C1 C2 118.3(5) . .
C6 C2 C3 118.6(4) . .
C6 C2 C1 117.8(4) . .
C3 C2 C1 123.5(4) . .
C5 C3 C2 119.3(4) . .
C5 C3 C4 117.4(4) . .
C2 C3 C4 123.3(4) . .
O4 C4 O3 121.9(5) . .
O4 C4 C3 119.0(5) . .
O3 C4 C3 118.9(5) . .
C3 C5 C3 122.0(6) . 10_556
C3 C5 H5 119.0 . .
C3 C5 H5 119.0 10_556 .
C2 C6 C2 122.2(6) 10_556 .
C2 C6 H6 118.9 10_556 .
C2 C6 H6 118.9 . .
O1 Cd1 O1 80.6(2) 8 7_455
O1 Cd1 O1 99.5(2) 8 .
O1 Cd1 O1 177.53(18) 7_455 .
O1 Cd1 O1 177.53(18) 8 2_565
O1 Cd1 O1 99.5(2) 7_455 2_565
O1 Cd1 O1 80.6(2) . 2_565
O1 Cd1 O2 53.11(12) 8 8
O1 Cd1 O2 84.57(13) 7_455 8
O1 Cd1 O2 93.48(13) . 8
O1 Cd1 O2 129.36(13) 2_565 8
O1 Cd1 O2 93.48(13) 8 .
O1 Cd1 O2 129.36(13) 7_455 .
O1 Cd1 O2 53.11(12) . .
O1 Cd1 O2 84.57(13) 2_565 .
O2 Cd1 O2 130.65(19) 8 .
O1 Cd1 O2 129.36(13) 8 2_565
O1 Cd1 O2 93.48(13) 7_455 2_565
O1 Cd1 O2 84.57(13) . 2_565
O1 Cd1 O2 53.11(12) 2_565 2_565
O2 Cd1 O2 76.32(18) 8 2_565
O2 Cd1 O2 125.81(17) . 2_565
O1 Cd1 O2 84.57(13) 8 7_455
O1 Cd1 O2 53.11(12) 7_455 7_455
O1 Cd1 O2 129.36(13) . 7_455
O1 Cd1 O2 93.48(13) 2_565 7_455
O2 Cd1 O2 125.81(17) 8 7_455
O2 Cd1 O2 76.32(18) . 7_455
O2 Cd1 O2 130.65(19) 2_565 7_455
O3 Cd2 O3 102.02(8) 12_656 2_665
O3 Cd2 O3 102.02(8) 12_656 .
O3 Cd2 O3 125.71(19) 2_665 .
O3 Cd2 O3 125.71(19) 12_656 11_566
O3 Cd2 O3 102.02(8) 2_665 11_566
O3 Cd2 O3 102.02(8) . 11_566
O3 Cd2 O4 53.13(13) 12_656 12_656
O3 Cd2 O4 149.50(14) 2_665 12_656
O3 Cd2 O4 80.86(14) . 12_656
O3 Cd2 O4 84.10(14) 11_566 12_656
O3 Cd2 O4 80.86(14) 12_656 2_665
O3 Cd2 O4 53.13(13) 2_665 2_665
O3 Cd2 O4 84.10(14) . 2_665
O3 Cd2 O4 149.50(14) 11_566 2_665
O4 Cd2 O4 126.38(14) 12_656 2_665
O3 Cd2 O4 149.50(14) 12_656 .
O3 Cd2 O4 84.10(14) 2_665 .
O3 Cd2 O4 53.13(13) . .
O3 Cd2 O4 80.86(14) 11_566 .
O4 Cd2 O4 126.38(14) 12_656 .
O4 Cd2 O4 79.3(2) 2_665 .
O3 Cd2 O4 84.10(14) 12_656 11_566
O3 Cd2 O4 80.86(14) 2_665 11_566
O3 Cd2 O4 149.50(14) . 11_566
O3 Cd2 O4 53.13(13) 11_566 11_566
O4 Cd2 O4 79.3(2) 12_656 11_566
O4 Cd2 O4 126.38(14) 2_665 11_566
O4 Cd2 O4 126.38(14) . 11_566
C1 O1 Cd1 92.9(3) . .
C1 O2 Cd1 91.5(3) . .
C4 O3 Cd2 92.4(3) . .
C4 O4 Cd2 91.7(3) . .

loop_
_geom_bond_atom_site_label_1
_geom_bond_atom_site_label_2
_geom_bond_distance
_geom_bond_site_symmetry_2
C1 O1 1.228(6) .
C1 O2 1.260(6) .
C1 C2 1.504(6) .
C2 C6 1.385(5) .
C2 C3 1.401(7) .
C3 C5 1.379(5) .
C3 C4 1.516(6) .
C4 O4 1.241(7) .
C4 O3 1.244(6) .
C5 C3 1.379(5) 10_556
C5 H5 0.9300 .
C6 C2 1.385(5) 10_556
C6 H6 0.9300 .
Cd1 O1 2.421(4) 8
Cd1 O1 2.421(4) 7_455
Cd1 O1 2.421(4) .
Cd1 O1 2.421(4) 2_565
Cd1 O2 2.435(3) 8
Cd1 O2 2.435(3) .
Cd1 O2 2.435(3) 2_565
Cd1 O2 2.435(3) 7_455
Cd2 O3 2.420(4) 12_656
Cd2 O3 2.420(4) 2_665
Cd2 O3 2.420(4) .
Cd2 O3 2.420(4) 11_566
Cd2 O4 2.437(4) 12_656
Cd2 O4 2.437(4) 2_665
Cd2 O4 2.437(4) .
Cd2 O4 2.437(4) 11_566

loop_
_geom_torsion_atom_site_label_1
_geom_torsion_atom_site_label_2
_geom_torsion_atom_site_label_3
_geom_torsion_atom_site_label_4
_geom_torsion
_geom_torsion_site_symmetry_1
_geom_torsion_site_symmetry_4
O1 C1 C2 C6 -43.5(7) . .
O2 C1 C2 C6 131.2(6) . .
O1 C1 C2 C3 140.4(5) . .
O2 C1 C2 C3 -45.0(7) . .
C6 C2 C3 C5 -2.0(8) . .
C1 C2 C3 C5 174.1(5) . .
C6 C2 C3 C4 175.9(5) . .
C1 C2 C3 C4 -8.0(7) . .
C5 C3 C4 O4 -43.7(7) . .
C2 C3 C4 O4 138.3(5) . .
C5 C3 C4 O3 130.6(6) . .
C2 C3 C4 O3 -47.4(7) . .
C2 C3 C5 C3 2.1(10) . 10_556
C4 C3 C5 C3 -176.0(5) . 10_556
C3 C2 C6 C2 2.0(10) . 10_556
C1 C2 C6 C2 -174.3(5) . 10_556
O2 C1 O1 Cd1 -10.2(5) . .
C2 C1 O1 Cd1 164.2(4) . .
O1 Cd1 O1 C1 92.9(3) 8 .
O1 Cd1 O1 C1 -176.1(3) 7_455 .
O1 Cd1 O1 C1 -84.6(3) 2_565 .
O2 Cd1 O1 C1 146.0(3) 8 .
O2 Cd1 O1 C1 5.6(3) . .
O2 Cd1 O1 C1 -138.1(3) 2_565 .
O2 Cd1 O1 C1 2.1(4) 7_455 .
O1 C1 O2 Cd1 10.2(5) . .
C2 C1 O2 Cd1 -164.4(4) . .
O1 Cd1 O2 C1 -104.7(3) 8 .
O1 Cd1 O2 C1 174.6(3) 7_455 .
O1 Cd1 O2 C1 -5.5(3) . .
O1 Cd1 O2 C1 76.8(3) 2_565 .
O2 Cd1 O2 C1 -62.5(3) 8 .
O2 Cd1 O2 C1 41.1(3) 2_565 .
O2 Cd1 O2 C1 171.7(4) 7_455 .
O4 C4 O3 Cd2 9.7(6) . .
C3 C4 O3 Cd2 -164.4(4) . .
O3 Cd2 O3 C4 155.1(3) 12_656 .
O3 Cd2 O3 C4 40.6(3) 2_665 .
O3 Cd2 O3 C4 -74.0(3) 11_566 .
O4 Cd2 O3 C4 -155.9(4) 12_656 .
O4 Cd2 O3 C4 75.8(3) 2_665 .
O4 Cd2 O3 C4 -5.2(3) . .
O4 Cd2 O3 C4 -106.0(4) 11_566 .
O3 C4 O4 Cd2 -9.6(6) . .
C3 C4 O4 Cd2 164.5(4) . .
O3 Cd2 O4 C4 -35.2(5) 12_656 .
O3 Cd2 O4 C4 -138.9(4) 2_665 .
O3 Cd2 O4 C4 5.2(3) . .
O3 Cd2 O4 C4 117.8(4) 11_566 .
O4 Cd2 O4 C4 42.2(3) 12_656 .
O4 Cd2 O4 C4 -85.4(3) 2_665 .
O4 Cd2 O4 C4 147.0(4) 11_566 .
